data_7051594
loop_
_publ_author_name
'Jin, Can'
'Wang, Zhong-Xia'

_publ_section_title
;
 Synthesis and characterization of lithium, aluminium and zinc
 complexes supported by pyrazolyl-based N,N&#x2032;-chelate ligands
;
_journal_issue 3
_journal_name_full 'New Journal of Chemistry'
_journal_page_first 659
_journal_paper_doi 10.1039/b811094h
_journal_volume 33
_journal_year 2009
_chemical_formula_sum 'C20 H20 Al Cl2 N3'
_chemical_formula_weight 400.27
_chemical_name_systematic
;
?
;
_space_group_IT_number 14
_symmetry_cell_setting monoclinic
_symmetry_space_group_name_Hall '-P 2yn'
_symmetry_space_group_name_H-M 'P 1 21/n 1'
_atom_sites_solution_hydrogens geom
_atom_sites_solution_primary direct
_atom_sites_solution_secondary difmap
_audit_creation_method SHELXL-97
_cell_angle_alpha 90.00
_cell_angle_beta 103.749(2)
_cell_angle_gamma 90.00
_cell_formula_units_Z 4
_cell_length_a 8.6331(14)
_cell_length_b 16.006(2)
_cell_length_c 15.3112(18)
_cell_measurement_reflns_used 3453
_cell_measurement_temperature 298(2)
_cell_measurement_theta_max 25.461
_cell_measurement_theta_min 2.739
_cell_volume 2055.1(5)
_computing_cell_refinement 'Bruker SMART'
_computing_data_collection 'Bruker SMART'
_computing_data_reduction 'Bruker SHELXTL'
_computing_molecular_graphics 'Bruker SHELXTL'
_computing_publication_material 'Bruker SHELXTL'
_computing_structure_refinement 'SHELXL-97 (Sheldrick, 1997)'
_computing_structure_solution 'SHELXS-97 (Sheldrick, 1990)'
_diffrn_ambient_temperature 298(2)
_diffrn_measured_fraction_theta_full 0.998
_diffrn_measured_fraction_theta_max 0.998
_diffrn_measurement_device_type 'CCD area detector'
_diffrn_measurement_method 'phi and omega scans'
_diffrn_radiation_monochromator graphite
_diffrn_radiation_source 'fine-focus sealed tube'
_diffrn_radiation_type MoK\a
_diffrn_radiation_wavelength 0.71073
_diffrn_reflns_av_R_equivalents 0.0301
_diffrn_reflns_av_sigmaI/netI 0.0366
_diffrn_reflns_limit_h_max 5
_diffrn_reflns_limit_h_min -10
_diffrn_reflns_limit_k_max 19
_diffrn_reflns_limit_k_min -17
_diffrn_reflns_limit_l_max 18
_diffrn_reflns_limit_l_min -18
_diffrn_reflns_number 10556
_diffrn_reflns_theta_full 25.00
_diffrn_reflns_theta_max 25.00
_diffrn_reflns_theta_min 1.87
_exptl_absorpt_coefficient_mu 0.367
_exptl_absorpt_correction_T_max 0.9436
_exptl_absorpt_correction_T_min 0.9302
_exptl_absorpt_correction_type multi-scan
_exptl_absorpt_process_details sadabs
_exptl_crystal_density_diffrn 1.294
_exptl_crystal_density_method 'not measured'
_exptl_crystal_F_000 832
_exptl_crystal_size_max 0.20
_exptl_crystal_size_mid 0.18
_exptl_crystal_size_min 0.16
_refine_diff_density_max 0.619
_refine_diff_density_min -0.200
_refine_diff_density_rms 0.043
_refine_ls_extinction_method none
_refine_ls_goodness_of_fit_ref 1.031
_refine_ls_hydrogen_treatment constr
_refine_ls_matrix_type full
_refine_ls_number_parameters 236
_refine_ls_number_reflns 3609
_refine_ls_number_restraints 0
_refine_ls_restrained_S_all 1.031
_refine_ls_R_factor_all 0.0759
_refine_ls_R_factor_gt 0.0474
_refine_ls_shift/su_max 0.001
_refine_ls_shift/su_mean 0.000
_refine_ls_structure_factor_coef Fsqd
_refine_ls_weighting_details 'calc w=1/[\s^2^(Fo^2^)+(0.0596P)^2^+0.6706P] where P=(Fo^2^+2Fc^2^)/3'
_refine_ls_weighting_scheme calc
_refine_ls_wR_factor_gt 0.1154
_refine_ls_wR_factor_ref 0.1271
_reflns_number_gt 2499
_reflns_number_total 3609
_reflns_threshold_expression >2sigma(I)
_cod_data_source_file b811094h.txt
_cod_data_source_block 080321a
_cod_depositor_comments
;
The following automatic conversions were performed:
'_symmetry_cell_setting' value 'Monoclinic' changed to 'monoclinic'
according to '/home/saulius/struct/CIF-dictionaries/cif_core.dic'
dictionary named 'cif_core.dic' version 2.4.1 from 2010-06-29.

Automatic conversion script
Id: cif_fix_enum 1527 2010-12-29 10:47:43Z saulius 
;
_cod_original_sg_symbol_H-M P2(1)/n
_cod_database_code 7051594

loop_
_symmetry_equiv_pos_as_xyz
'x, y, z'
'-x+1/2, y+1/2, -z+1/2'
'-x, -y, -z'
'x-1/2, -y-1/2, z-1/2'

loop_
_atom_site_label
_atom_site_type_symbol
_atom_site_fract_x
_atom_site_fract_y
_atom_site_fract_z
_atom_site_U_iso_or_equiv
_atom_site_adp_type
_atom_site_occupancy
_atom_site_symmetry_multiplicity
_atom_site_calc_flag
_atom_site_refinement_flags
_atom_site_disorder_assembly
_atom_site_disorder_group
Al1 Al 0.39991(10) 0.11287(5) 0.85684(5) 0.0456(2) Uani 1 1 d . . .
Cl1 Cl 0.25262(11) 0.21467(6) 0.80074(6) 0.0795(3) Uani 1 1 d . . .
Cl2 Cl 0.27027(10) 0.02809(6) 0.91782(6) 0.0710(3) Uani 1 1 d . . .
N1 N 0.5758(3) 0.15305(14) 0.94512(15) 0.0458(6) Uani 1 1 d . . .
N2 N 0.7285(3) 0.13210(13) 0.94206(14) 0.0407(5) Uani 1 1 d . . .
N3 N 0.5085(3) 0.06717(15) 0.78075(14) 0.0461(6) Uani 1 1 d . . .
C1 C 0.4468(5) 0.2451(3) 1.0373(3) 0.0888(12) Uani 1 1 d . . .
H1A H 0.3908 0.2796 0.9886 0.133 Uiso 1 1 calc R . .
H1B H 0.4798 0.2785 1.0906 0.133 Uiso 1 1 calc R . .
H1C H 0.3777 0.2013 1.0480 0.133 Uiso 1 1 calc R . .
C2 C 0.5900(4) 0.20784(19) 1.0135(2) 0.0560(8) Uani 1 1 d . . .
C3 C 0.7483(4) 0.22061(19) 1.0530(2) 0.0584(8) Uani 1 1 d . . .
H3 H 0.7897 0.2555 1.1015 0.070 Uiso 1 1 calc R . .
C4 C 0.8339(3) 0.17223(17) 1.00733(18) 0.0485(7) Uani 1 1 d . . .
C5 C 1.0089(4) 0.1617(2) 1.0208(2) 0.0679(9) Uani 1 1 d . . .
H5A H 1.0371 0.1046 1.0359 0.102 Uiso 1 1 calc R . .
H5B H 1.0631 0.1975 1.0687 0.102 Uiso 1 1 calc R . .
H5C H 1.0395 0.1762 0.9664 0.102 Uiso 1 1 calc R . .
C6 C 0.7624(3) 0.06722(16) 0.88724(17) 0.0418(6) Uani 1 1 d . . .
H6 H 0.8630 0.0429 0.9041 0.050 Uiso 1 1 calc R . .
C7 C 0.6631(3) 0.03759(16) 0.81330(16) 0.0403(6) Uani 1 1 d . . .
C8 C 0.7167(3) -0.03826(16) 0.77159(16) 0.0439(7) Uani 1 1 d . . .
C9 C 0.6164(4) -0.10588(19) 0.7482(2) 0.0599(8) Uani 1 1 d . . .
H9 H 0.5121 -0.1029 0.7546 0.072 Uiso 1 1 calc R . .
C10 C 0.6696(5) -0.1779(2) 0.7153(2) 0.0754(10) Uani 1 1 d . . .
H10 H 0.6005 -0.2229 0.6989 0.091 Uiso 1 1 calc R . .
C11 C 0.8221(5) -0.1838(2) 0.7066(2) 0.0769(11) Uani 1 1 d . . .
H11 H 0.8577 -0.2330 0.6855 0.092 Uiso 1 1 calc R . .
C12 C 0.9234(5) -0.1174(2) 0.7288(2) 0.0719(10) Uani 1 1 d . . .
H12 H 1.0276 -0.1213 0.7223 0.086 Uiso 1 1 calc R . .
C13 C 0.8714(4) -0.04473(19) 0.76074(19) 0.0556(8) Uani 1 1 d . . .
H13 H 0.9406 0.0004 0.7752 0.067 Uiso 1 1 calc R . .
C14 C 0.4352(4) 0.0594(2) 0.6879(2) 0.0659(9) Uani 1 1 d . . .
C15 C 0.4988(6) 0.0873(3) 0.6211(2) 0.0789(11) Uani 1 1 d . . .
C16 C 0.4073(8) 0.0795(3) 0.5294(3) 0.1116(18) Uani 1 1 d . . .
H16 H 0.4485 0.0974 0.4817 0.134 Uiso 1 1 calc R . .
C17 C 0.2639(8) 0.0463(4) 0.5151(3) 0.122(2) Uani 1 1 d . . .
H17 H 0.2043 0.0432 0.4560 0.147 Uiso 1 1 calc R . .
C18 C 0.1948(7) 0.0154(4) 0.5826(4) 0.145(2) Uani 1 1 d . . .
H18 H 0.0940 -0.0089 0.5688 0.174 Uiso 1 1 calc R . .
C19 C 0.2784(5) 0.0220(3) 0.6668(3) 0.1103(17) Uani 1 1 d . . .
H19 H 0.2355 0.0023 0.7131 0.132 Uiso 1 1 calc R . .
C20 C 0.6479(6) 0.1276(3) 0.6373(3) 0.0995(15) Uani 1 1 d . . .
H20A H 0.6503 0.1724 0.6793 0.149 Uiso 1 1 calc R . .
H20B H 0.6643 0.1496 0.5819 0.149 Uiso 1 1 calc R . .
H20C H 0.7307 0.0882 0.6618 0.149 Uiso 1 1 calc R . .

loop_
_atom_site_aniso_label
_atom_site_aniso_U_11
_atom_site_aniso_U_22
_atom_site_aniso_U_33
_atom_site_aniso_U_23
_atom_site_aniso_U_13
_atom_site_aniso_U_12
Al1 0.0407(5) 0.0517(5) 0.0462(5) 0.0063(4) 0.0141(4) 0.0039(4)
Cl1 0.0710(6) 0.0794(6) 0.0878(6) 0.0231(5) 0.0180(5) 0.0286(5)
Cl2 0.0653(5) 0.0794(6) 0.0744(5) 0.0143(4) 0.0290(4) -0.0131(4)
N1 0.0446(14) 0.0492(14) 0.0463(13) -0.0014(11) 0.0164(11) 0.0022(11)
N2 0.0423(13) 0.0410(12) 0.0388(12) -0.0002(10) 0.0099(10) 0.0018(10)
N3 0.0390(13) 0.0605(14) 0.0377(12) 0.0001(11) 0.0069(10) 0.0031(11)
C1 0.074(3) 0.108(3) 0.092(3) -0.032(2) 0.036(2) 0.011(2)
C2 0.059(2) 0.0590(19) 0.0549(17) -0.0102(15) 0.0237(15) 0.0004(15)
C3 0.067(2) 0.0569(19) 0.0523(17) -0.0154(15) 0.0164(16) -0.0051(16)
C4 0.0529(18) 0.0449(16) 0.0471(16) -0.0053(13) 0.0108(14) -0.0021(14)
C5 0.054(2) 0.076(2) 0.069(2) -0.0217(18) 0.0046(17) -0.0029(17)
C6 0.0424(15) 0.0406(15) 0.0414(15) -0.0020(12) 0.0077(12) 0.0055(12)
C7 0.0424(16) 0.0432(15) 0.0360(13) 0.0030(11) 0.0106(12) 0.0013(12)
C8 0.0501(17) 0.0448(15) 0.0342(14) -0.0004(12) 0.0046(12) 0.0034(13)
C9 0.062(2) 0.0554(19) 0.0602(19) -0.0059(15) 0.0113(16) -0.0061(16)
C10 0.089(3) 0.051(2) 0.081(2) -0.0195(17) 0.010(2) -0.0098(19)
C11 0.101(3) 0.053(2) 0.075(2) -0.0193(18) 0.017(2) 0.014(2)
C12 0.072(2) 0.073(2) 0.074(2) -0.0143(19) 0.0214(19) 0.0170(19)
C13 0.0529(19) 0.0560(18) 0.0574(18) -0.0101(15) 0.0124(15) 0.0024(15)
C14 0.064(2) 0.086(2) 0.0419(17) -0.0042(16) 0.0003(16) 0.0268(19)
C15 0.106(3) 0.077(3) 0.053(2) 0.0058(18) 0.017(2) 0.037(2)
C16 0.146(5) 0.109(4) 0.071(3) -0.007(3) 0.007(3) 0.064(4)
C17 0.130(5) 0.158(5) 0.064(3) -0.006(3) -0.008(3) 0.056(4)
C18 0.096(4) 0.197(6) 0.119(4) -0.026(5) -0.022(4) 0.015(4)
C19 0.084(3) 0.154(4) 0.071(3) -0.034(3) -0.024(2) 0.021(3)
C20 0.156(5) 0.075(3) 0.076(3) 0.015(2) 0.044(3) 0.013(3)

loop_
_atom_type_symbol
_atom_type_description
_atom_type_scat_dispersion_real
_atom_type_scat_dispersion_imag
_atom_type_scat_source
C C 0.0033 0.0016 'International Tables Vol C Tables 4.2.6.8 and 6.1.1.4'
H H 0.0000 0.0000 'International Tables Vol C Tables 4.2.6.8 and 6.1.1.4'
N N 0.0061 0.0033 'International Tables Vol C Tables 4.2.6.8 and 6.1.1.4'
Al Al 0.0645 0.0514 'International Tables Vol C Tables 4.2.6.8 and 6.1.1.4'
Cl Cl 0.1484 0.1585 'International Tables Vol C Tables 4.2.6.8 and 6.1.1.4'

loop_
_geom_angle_atom_site_label_1
_geom_angle_atom_site_label_2
_geom_angle_atom_site_label_3
_geom_angle
_geom_angle_site_symmetry_1
_geom_angle_site_symmetry_3
_geom_angle_publ_flag
N3 Al1 N1 98.43(10) . . ?
N3 Al1 Cl2 115.71(9) . . ?
N1 Al1 Cl2 108.82(8) . . ?
N3 Al1 Cl1 113.68(9) . . ?
N1 Al1 Cl1 109.33(9) . . ?
Cl2 Al1 Cl1 110.07(5) . . ?
C2 N1 N2 105.9(2) . . ?
C2 N1 Al1 133.3(2) . . ?
N2 N1 Al1 120.52(17) . . ?
C4 N2 N1 110.1(2) . . ?
C4 N2 C6 126.5(2) . . ?
N1 N2 C6 122.5(2) . . ?
C7 N3 C14 119.4(2) . . ?
C7 N3 Al1 120.34(17) . . ?
C14 N3 Al1 120.26(19) . . ?
C2 C1 H1A 109.5 . . ?
C2 C1 H1B 109.5 . . ?
H1A C1 H1B 109.5 . . ?
C2 C1 H1C 109.5 . . ?
H1A C1 H1C 109.5 . . ?
H1B C1 H1C 109.5 . . ?
N1 C2 C3 109.6(3) . . ?
N1 C2 C1 121.4(3) . . ?
C3 C2 C1 129.0(3) . . ?
C4 C3 C2 107.0(3) . . ?
C4 C3 H3 126.5 . . ?
C2 C3 H3 126.5 . . ?
N2 C4 C3 107.3(3) . . ?
N2 C4 C5 122.4(3) . . ?
C3 C4 C5 130.3(3) . . ?
C4 C5 H5A 109.5 . . ?
C4 C5 H5B 109.5 . . ?
H5A C5 H5B 109.5 . . ?
C4 C5 H5C 109.5 . . ?
H5A C5 H5C 109.5 . . ?
H5B C5 H5C 109.5 . . ?
C7 C6 N2 125.8(2) . . ?
C7 C6 H6 117.1 . . ?
N2 C6 H6 117.1 . . ?
C6 C7 N3 123.4(2) . . ?
C6 C7 C8 116.7(2) . . ?
N3 C7 C8 119.4(2) . . ?
C9 C8 C13 118.2(3) . . ?
C9 C8 C7 120.6(3) . . ?
C13 C8 C7 121.1(2) . . ?
C8 C9 C10 120.5(3) . . ?
C8 C9 H9 119.8 . . ?
C10 C9 H9 119.8 . . ?
C11 C10 C9 120.5(3) . . ?
C11 C10 H10 119.7 . . ?
C9 C10 H10 119.7 . . ?
C10 C11 C12 120.0(3) . . ?
C10 C11 H11 120.0 . . ?
C12 C11 H11 120.0 . . ?
C11 C12 C13 120.1(3) . . ?
C11 C12 H12 120.0 . . ?
C13 C12 H12 120.0 . . ?
C12 C13 C8 120.6(3) . . ?
C12 C13 H13 119.7 . . ?
C8 C13 H13 119.7 . . ?
C15 C14 N3 124.6(4) . . ?
C15 C14 C19 119.7(4) . . ?
N3 C14 C19 115.6(3) . . ?
C14 C15 C20 122.6(4) . . ?
C14 C15 C16 118.9(5) . . ?
C20 C15 C16 118.5(4) . . ?
C17 C16 C15 118.1(5) . . ?
C17 C16 H16 120.9 . . ?
C15 C16 H16 120.9 . . ?
C16 C17 C18 124.7(5) . . ?
C16 C17 H17 117.7 . . ?
C18 C17 H17 117.7 . . ?
C19 C18 C17 117.4(6) . . ?
C19 C18 H18 121.3 . . ?
C17 C18 H18 121.3 . . ?
C18 C19 C14 121.1(5) . . ?
C18 C19 H19 119.4 . . ?
C14 C19 H19 119.4 . . ?
C15 C20 H20A 109.5 . . ?
C15 C20 H20B 109.5 . . ?
H20A C20 H20B 109.5 . . ?
C15 C20 H20C 109.5 . . ?
H20A C20 H20C 109.5 . . ?
H20B C20 H20C 109.5 . . ?

loop_
_geom_bond_atom_site_label_1
_geom_bond_atom_site_label_2
_geom_bond_distance
_geom_bond_site_symmetry_2
_geom_bond_publ_flag
Al1 N3 1.814(2) . ?
Al1 N1 1.890(2) . ?
Al1 Cl2 2.1125(11) . ?
Al1 Cl1 2.1190(12) . ?
N1 C2 1.349(4) . ?
N1 N2 1.372(3) . ?
N2 C4 1.344(3) . ?
N2 C6 1.409(3) . ?
N3 C7 1.392(3) . ?
N3 C14 1.417(4) . ?
C1 C2 1.494(4) . ?
C1 H1A 0.9600 . ?
C1 H1B 0.9600 . ?
C1 H1C 0.9600 . ?
C2 C3 1.371(4) . ?
C3 C4 1.371(4) . ?
C3 H3 0.9300 . ?
C4 C5 1.485(4) . ?
C5 H5A 0.9600 . ?
C5 H5B 0.9600 . ?
C5 H5C 0.9600 . ?
C6 C7 1.335(3) . ?
C6 H6 0.9300 . ?
C7 C8 1.496(4) . ?
C8 C9 1.380(4) . ?
C8 C13 1.388(4) . ?
C9 C10 1.380(5) . ?
C9 H9 0.9300 . ?
C10 C11 1.357(5) . ?
C10 H10 0.9300 . ?
C11 C12 1.366(5) . ?
C11 H11 0.9300 . ?
C12 C13 1.378(4) . ?
C12 H12 0.9300 . ?
C13 H13 0.9300 . ?
C14 C15 1.346(5) . ?
C14 C19 1.445(6) . ?
C15 C20 1.408(6) . ?
C15 C16 1.444(6) . ?
C16 C17 1.317(7) . ?
C16 H16 0.9300 . ?
C17 C18 1.400(8) . ?
C17 H17 0.9300 . ?
C18 C19 1.323(6) . ?
C18 H18 0.9300 . ?
C19 H19 0.9300 . ?
C20 H20A 0.9600 . ?
C20 H20B 0.9600 . ?
C20 H20C 0.9600 . ?

loop_
_geom_torsion_atom_site_label_1
_geom_torsion_atom_site_label_2
_geom_torsion_atom_site_label_3
_geom_torsion_atom_site_label_4
_geom_torsion
_geom_torsion_site_symmetry_1
_geom_torsion_site_symmetry_2
_geom_torsion_site_symmetry_3
_geom_torsion_site_symmetry_4
_geom_torsion_publ_flag
N3 Al1 N1 C2 164.8(3) . . . . ?
Cl2 Al1 N1 C2 -74.3(3) . . . . ?
Cl1 Al1 N1 C2 46.0(3) . . . . ?
N3 Al1 N1 N2 -8.7(2) . . . . ?
Cl2 Al1 N1 N2 112.25(18) . . . . ?
Cl1 Al1 N1 N2 -127.50(18) . . . . ?
C2 N1 N2 C4 0.6(3) . . . . ?
Al1 N1 N2 C4 175.67(18) . . . . ?
C2 N1 N2 C6 170.9(2) . . . . ?
Al1 N1 N2 C6 -14.0(3) . . . . ?
N1 Al1 N3 C7 28.1(2) . . . . ?
Cl2 Al1 N3 C7 -87.6(2) . . . . ?
Cl1 Al1 N3 C7 143.55(19) . . . . ?
N1 Al1 N3 C14 -153.5(2) . . . . ?
Cl2 Al1 N3 C14 90.9(2) . . . . ?
Cl1 Al1 N3 C14 -38.0(3) . . . . ?
N2 N1 C2 C3 -0.4(3) . . . . ?
Al1 N1 C2 C3 -174.6(2) . . . . ?
N2 N1 C2 C1 179.8(3) . . . . ?
Al1 N1 C2 C1 5.6(5) . . . . ?
N1 C2 C3 C4 0.1(4) . . . . ?
C1 C2 C3 C4 179.9(3) . . . . ?
N1 N2 C4 C3 -0.6(3) . . . . ?
C6 N2 C4 C3 -170.4(2) . . . . ?
N1 N2 C4 C5 179.8(3) . . . . ?
C6 N2 C4 C5 10.0(4) . . . . ?
C2 C3 C4 N2 0.3(3) . . . . ?
C2 C3 C4 C5 179.9(3) . . . . ?
C4 N2 C6 C7 -168.0(3) . . . . ?
N1 N2 C6 C7 23.4(4) . . . . ?
N2 C6 C7 N3 -0.8(4) . . . . ?
N2 C6 C7 C8 -172.9(2) . . . . ?
C14 N3 C7 C6 154.3(3) . . . . ?
Al1 N3 C7 C6 -27.2(4) . . . . ?
C14 N3 C7 C8 -33.8(4) . . . . ?
Al1 N3 C7 C8 144.67(19) . . . . ?
C6 C7 C8 C9 131.4(3) . . . . ?
N3 C7 C8 C9 -41.1(4) . . . . ?
C6 C7 C8 C13 -44.5(4) . . . . ?
N3 C7 C8 C13 143.1(3) . . . . ?
C13 C8 C9 C10 0.3(4) . . . . ?
C7 C8 C9 C10 -175.6(3) . . . . ?
C8 C9 C10 C11 0.9(5) . . . . ?
C9 C10 C11 C12 -1.3(6) . . . . ?
C10 C11 C12 C13 0.6(6) . . . . ?
C11 C12 C13 C8 0.6(5) . . . . ?
C9 C8 C13 C12 -1.0(4) . . . . ?
C7 C8 C13 C12 174.9(3) . . . . ?
C7 N3 C14 C15 -53.8(4) . . . . ?
Al1 N3 C14 C15 127.7(3) . . . . ?
C7 N3 C14 C19 129.0(3) . . . . ?
Al1 N3 C14 C19 -49.5(4) . . . . ?
N3 C14 C15 C20 0.2(6) . . . . ?
C19 C14 C15 C20 177.2(4) . . . . ?
N3 C14 C15 C16 -176.6(3) . . . . ?
C19 C14 C15 C16 0.4(6) . . . . ?
C14 C15 C16 C17 0.9(6) . . . . ?
C20 C15 C16 C17 -176.0(5) . . . . ?
C15 C16 C17 C18 -2.1(9) . . . . ?
C16 C17 C18 C19 1.8(10) . . . . ?
C17 C18 C19 C14 -0.3(8) . . . . ?
C15 C14 C19 C18 -0.7(7) . . . . ?
N3 C14 C19 C18 176.5(5) . . . . ?
